data_4125703
loop_
_publ_author_name
'Saha, Subhankar'
'Desiraju, Gautam R.'

_publ_section_title
;
 Crystal Engineering of Hand-Twisted Helical Crystals.
;
_journal_issue 5
_journal_name_full 'Journal of the American Chemical Society'
_journal_page_first 1975
_journal_page_last 1983
_journal_paper_doi 10.1021/jacs.6b11835
_journal_volume 139
_journal_year 2017
_chemical_formula_sum 'C13 H8 I N O4'
_chemical_formula_weight 369.10
_chemical_name_systematic
;
 ?
;
_space_group_IT_number 19
_symmetry_cell_setting orthorhombic
_symmetry_space_group_name_Hall 'P 2ac 2ab'
_symmetry_space_group_name_H-M 'P 21 21 21'
_atom_sites_solution_hydrogens geom
_atom_sites_solution_primary direct
_atom_sites_solution_secondary difmap
_audit_creation_method SHELXL-97
_cell_angle_alpha 90.00
_cell_angle_beta 90.00
_cell_angle_gamma 90.00
_cell_formula_units_Z 4
_cell_length_a 3.9952(19)
_cell_length_b 11.784(5)
_cell_length_c 27.285(13)
_cell_measurement_reflns_used 4993
_cell_measurement_temperature 150(2)
_cell_measurement_theta_max 33.7
_cell_measurement_theta_min 2.3
_cell_volume 1284.6(10)
_computing_cell_refinement
;
CrystalClear-SM Expert 2.0 rc14 (Rigaku, 2009)
;
_computing_data_collection
;
CrystalClear-SM Expert 2.0 rc14 (Rigaku, 2009)
;
_computing_data_reduction
;
CrystalClear-SM Expert 2.0 rc14 (Rigaku, 2009)
;
_computing_structure_refinement 'SHELXL-97 (Sheldrick, 2008)'
_computing_structure_solution 'SHELXL-97 (Sheldrick, 2008)'
_diffrn_ambient_temperature 150(2)
_diffrn_detector_area_resol_mean 13.6612
_diffrn_measured_fraction_theta_full 0.999
_diffrn_measured_fraction_theta_max 0.999
_diffrn_measurement_device
;
XtaLABmini: Fixed Chi 2 circle
;
_diffrn_measurement_device_type
;
Rigaku Mercury375R (2x2 bin mode)
;
_diffrn_measurement_method 'profile data from \w-scans'
_diffrn_radiation_monochromator graphite
_diffrn_radiation_source 'fine-focus sealed tube'
_diffrn_radiation_type MoK\a
_diffrn_radiation_wavelength 0.71073
_diffrn_reflns_av_R_equivalents 0.1144
_diffrn_reflns_av_sigmaI/netI 0.0646
_diffrn_reflns_limit_h_max 4
_diffrn_reflns_limit_h_min -4
_diffrn_reflns_limit_k_max 14
_diffrn_reflns_limit_k_min -14
_diffrn_reflns_limit_l_max 33
_diffrn_reflns_limit_l_min -33
_diffrn_reflns_number 11188
_diffrn_reflns_theta_full 26.00
_diffrn_reflns_theta_max 26.00
_diffrn_reflns_theta_min 1.49
_exptl_absorpt_coefficient_mu 2.502
_exptl_absorpt_correction_T_max 0.7880
_exptl_absorpt_correction_T_min 0.7053
_exptl_absorpt_correction_type multi-scan
_exptl_absorpt_process_details 'Jacobson, R. (1998) Private communication'
_exptl_crystal_colour Colourless
_exptl_crystal_density_diffrn 1.909
_exptl_crystal_density_method 'not measured'
_exptl_crystal_description Needle
_exptl_crystal_F_000 712
_exptl_crystal_size_max 0.15
_exptl_crystal_size_mid 0.11
_exptl_crystal_size_min 0.10
_refine_diff_density_max 0.623
_refine_diff_density_min -1.421
_refine_diff_density_rms 0.323
_refine_ls_abs_structure_details 'Flack H D (1983), Acta Cryst. A39, 876-881'
_refine_ls_abs_structure_Flack -0.05(5)
_refine_ls_extinction_method none
_refine_ls_goodness_of_fit_ref 1.185
_refine_ls_hydrogen_treatment mixed
_refine_ls_matrix_type full
_refine_ls_number_parameters 172
_refine_ls_number_reflns 2514
_refine_ls_number_restraints 0
_refine_ls_restrained_S_all 1.185
_refine_ls_R_factor_all 0.0392
_refine_ls_R_factor_gt 0.0361
_refine_ls_shift/su_max 0.004
_refine_ls_shift/su_mean 0.001
_refine_ls_structure_factor_coef Fsqd
_refine_ls_weighting_details 'calc w=1/[\s^2^(Fo^2^)+(0.0657P)^2^+0.3856P] where P=(Fo^2^+2Fc^2^)/3'
_refine_ls_weighting_scheme calc
_refine_ls_wR_factor_gt 0.0968
_refine_ls_wR_factor_ref 0.1242
_reflns_number_gt 2466
_reflns_number_total 2514
_reflns_threshold_expression >2\s(I)
_cod_data_source_file ja6b11835_si_004.cif
_cod_data_source_block 3a
_cod_depositor_comments
;
The following automatic conversions were performed:

'_symmetry_cell_setting' value 'Orthorhombic' changed to
'orthorhombic' according to
/home/data/users/saulius/crontab/automatic-downloads/current/ACS/lib/dictionaries/cif_core.dic
dictionary named 'cif_core.dic' version 2.4.2 from 2011-04-26.

Automatic conversion script
Id: cif_fix_values 4973 2017-02-22 13:04:09Z antanas 
;
_cod_original_sg_symbol_H-M P212121
_cod_database_code 4125703

loop_
_symmetry_equiv_pos_as_xyz
'x, y, z'
'-x+1/2, -y, z+1/2'
'-x, y+1/2, -z+1/2'
'x+1/2, -y+1/2, -z'

loop_
_atom_site_label
_atom_site_type_symbol
_atom_site_fract_x
_atom_site_fract_y
_atom_site_fract_z
_atom_site_U_iso_or_equiv
_atom_site_adp_type
_atom_site_occupancy
_atom_site_symmetry_multiplicity
_atom_site_calc_flag
_atom_site_refinement_flags
C004 C 0.0262(18) 1.0197(5) 0.1412(2) 0.0229(12) Uani 1 1 d .
C005 C 0.3124(15) 0.5197(4) 0.0641(2) 0.0206(12) Uani 1 1 d .
C007 C 0.0428(17) 0.7009(5) 0.0579(2) 0.0257(12) Uani 1 1 d .
H007 H -0.0817 0.7555 0.0399 0.031 Uiso 1 1 calc R
C008 C -0.014(2) 1.2218(5) 0.1499(2) 0.0304(14) Uani 1 1 d .
H008 H 0.0288 1.2963 0.1381 0.036 Uiso 1 1 calc R
C009 C 0.1369(17) 0.7229(5) 0.1058(2) 0.0237(13) Uani 1 1 d .
C010 C 0.0897(16) 1.1277(5) 0.1237(2) 0.0285(13) Uani 1 1 d .
H010 H 0.2052 1.1373 0.0936 0.034 Uiso 1 1 calc R
C011 C 0.3105(18) 0.6455(5) 0.1336(2) 0.0287(14) Uani 1 1 d .
H011 H 0.3665 0.6623 0.1667 0.034 Uiso 1 1 calc R
C012 C -0.2489(18) 1.0973(6) 0.2115(2) 0.0305(14) Uani 1 1 d .
H012 H -0.3652 1.0874 0.2415 0.037 Uiso 1 1 calc R
C013 C -0.1839(18) 1.2044(5) 0.1939(2) 0.0266(14) Uani 1 1 d .
C014 C -0.1437(18) 1.0049(5) 0.1850(2) 0.0255(13) Uani 1 1 d .
H014 H -0.1877 0.9305 0.1968 0.031 Uiso 1 1 calc R
C017 C 0.4043(17) 0.5413(5) 0.1128(2) 0.0267(14) Uani 1 1 d .
H017 H 0.5267 0.4869 0.1312 0.032 Uiso 1 1 calc R
C019 C 0.1513(17) 0.9234(5) 0.1117(2) 0.0254(13) Uani 1 1 d .
C020 C 0.1313(16) 0.5985(5) 0.0364(2) 0.0256(12) Uani 1 1 d .
H020 H 0.0701 0.5822 0.0035 0.031 Uiso 1 1 calc R
N1 N -0.2992(18) 1.3049(5) 0.2217(2) 0.0374(15) Uani 1 1 d .
O1 O 0.3350(15) 0.9299(4) 0.07740(17) 0.0389(13) Uani 1 1 d .
O2 O 0.0358(13) 0.8233(3) 0.12959(14) 0.0273(10) Uani 1 1 d .
O3 O -0.478(2) 1.2884(5) 0.25765(19) 0.0577(19) Uani 1 1 d .
O4 O -0.2172(18) 1.3987(4) 0.20805(19) 0.0529(17) Uani 1 1 d .
I1 I 0.47213(10) 0.36682(3) 0.031679(14) 0.02808(17) Uani 1 1 d .

loop_
_atom_site_aniso_label
_atom_site_aniso_U_11
_atom_site_aniso_U_22
_atom_site_aniso_U_33
_atom_site_aniso_U_23
_atom_site_aniso_U_13
_atom_site_aniso_U_12
C004 0.030(3) 0.018(3) 0.021(2) 0.000(2) 0.000(3) 0.000(3)
C005 0.027(3) 0.007(2) 0.028(3) -0.001(2) 0.006(3) 0.000(2)
C007 0.031(3) 0.021(3) 0.026(3) 0.004(2) -0.007(3) 0.001(3)
C008 0.047(4) 0.021(3) 0.024(3) 0.003(2) -0.002(3) 0.002(3)
C009 0.035(3) 0.014(3) 0.022(3) -0.004(2) 0.006(2) 0.002(3)
C010 0.038(3) 0.029(3) 0.018(3) 0.001(2) 0.002(2) -0.007(3)
C011 0.043(4) 0.025(3) 0.019(3) -0.003(2) -0.004(2) 0.004(3)
C012 0.041(4) 0.030(3) 0.021(3) 0.005(2) 0.000(3) 0.003(3)
C013 0.042(4) 0.020(3) 0.018(3) -0.003(2) -0.003(3) 0.009(3)
C014 0.035(4) 0.020(3) 0.021(3) 0.003(2) -0.001(3) 0.004(3)
C017 0.035(4) 0.024(3) 0.021(3) 0.002(2) -0.005(3) 0.002(3)
C019 0.029(3) 0.022(3) 0.025(3) 0.001(2) 0.003(3) -0.004(3)
C020 0.033(3) 0.024(3) 0.020(2) 0.001(2) -0.005(2) -0.002(3)
N1 0.061(4) 0.031(3) 0.020(2) -0.002(2) -0.012(3) 0.012(3)
O1 0.063(3) 0.023(2) 0.031(2) -0.0046(19) 0.021(2) -0.004(2)
O2 0.042(3) 0.0146(18) 0.025(2) -0.0009(15) 0.011(2) 0.002(2)
O3 0.097(5) 0.042(3) 0.035(3) -0.010(2) 0.017(3) 0.026(4)
O4 0.094(5) 0.023(2) 0.042(3) -0.015(2) -0.008(3) 0.015(3)
I1 0.0263(2) 0.0189(2) 0.0390(3) -0.00868(14) 0.00413(15) -0.00114(15)

loop_
_atom_type_symbol
_atom_type_description
_atom_type_scat_dispersion_real
_atom_type_scat_dispersion_imag
_atom_type_scat_source
C C 0.0033 0.0016 'International Tables Vol C Tables 4.2.6.8 and 6.1.1.4'
H H 0.0000 0.0000 'International Tables Vol C Tables 4.2.6.8 and 6.1.1.4'
N N 0.0061 0.0033 'International Tables Vol C Tables 4.2.6.8 and 6.1.1.4'
O O 0.0106 0.0060 'International Tables Vol C Tables 4.2.6.8 and 6.1.1.4'
I I -0.4742 1.8119 'International Tables Vol C Tables 4.2.6.8 and 6.1.1.4'

loop_
_geom_angle_atom_site_label_1
_geom_angle_atom_site_label_2
_geom_angle_atom_site_label_3
_geom_angle
C010 C004 C014 120.3(5)
C010 C004 C019 117.1(5)
C014 C004 C019 122.6(5)
C020 C005 C017 121.8(5)
C020 C005 I1 119.9(4)
C017 C005 I1 118.3(4)
C009 C007 C020 119.6(6)
C009 C007 H007 120.2
C020 C007 H007 120.2
C010 C008 C013 118.2(6)
C010 C008 H008 120.9
C013 C008 H008 120.9
C011 C009 C007 122.3(5)
C011 C009 O2 116.7(5)
C007 C009 O2 120.9(6)
C008 C010 C004 120.3(5)
C008 C010 H010 119.8
C004 C010 H010 119.8
C009 C011 C017 119.5(5)
C009 C011 H011 120.3
C017 C011 H011 120.3
C014 C012 C013 119.1(6)
C014 C012 H012 120.4
C013 C012 H012 120.4
C012 C013 C008 121.8(6)
C012 C013 N1 119.8(6)
C008 C013 N1 118.4(6)
C012 C014 C004 120.3(6)
C012 C014 H014 119.9
C004 C014 H014 119.9
C005 C017 C011 118.2(5)
C005 C017 H017 120.9
C011 C017 H017 120.9
O1 C019 O2 123.1(6)
O1 C019 C004 125.9(6)
O2 C019 C004 110.9(5)
C007 C020 C005 118.7(5)
C007 C020 H020 120.7
C005 C020 H020 120.7
O4 N1 O3 123.2(6)
O4 N1 C013 119.2(6)
O3 N1 C013 117.7(6)
C019 O2 C009 117.9(4)

loop_
_geom_bond_atom_site_label_1
_geom_bond_atom_site_label_2
_geom_bond_distance
C004 C010 1.383(8)
C004 C014 1.384(8)
C004 C019 1.478(8)
C005 C020 1.398(8)
C005 C017 1.402(8)
C005 I1 2.106(5)
C007 C009 1.384(8)
C007 C020 1.388(8)
C007 H007 0.9500
C008 C010 1.382(9)
C008 C013 1.394(9)
C008 H008 0.9500
C009 C011 1.374(9)
C009 O2 1.408(7)
C010 H010 0.9500
C011 C017 1.403(9)
C011 H011 0.9500
C012 C014 1.372(9)
C012 C013 1.375(10)
C012 H012 0.9500
C013 N1 1.480(8)
C014 H014 0.9500
C017 H017 0.9500
C019 O1 1.193(8)
C019 O2 1.358(7)
C020 H020 0.9500
N1 O4 1.212(9)
N1 O3 1.227(9)

loop_
_geom_torsion_atom_site_label_1
_geom_torsion_atom_site_label_2
_geom_torsion_atom_site_label_3
_geom_torsion_atom_site_label_4
_geom_torsion
C020 C007 C009 C011 -1.5(10)
C020 C007 C009 O2 -176.6(6)
C013 C008 C010 C004 -0.2(10)
C014 C004 C010 C008 0.4(10)
C019 C004 C010 C008 -178.8(7)
C007 C009 C011 C017 1.6(11)
O2 C009 C011 C017 176.9(6)
C014 C012 C013 C008 0.1(11)
C014 C012 C013 N1 179.3(6)
C010 C008 C013 C012 -0.1(11)
C010 C008 C013 N1 -179.3(6)
C013 C012 C014 C004 0.1(11)
C010 C004 C014 C012 -0.4(11)
C019 C004 C014 C012 178.8(6)
C020 C005 C017 C011 -0.2(10)
I1 C005 C017 C011 177.2(5)
C009 C011 C017 C005 -0.8(10)
C010 C004 C019 O1 9.4(10)
C014 C004 C019 O1 -169.7(7)
C010 C004 C019 O2 -172.2(6)
C014 C004 C019 O2 8.7(9)
C009 C007 C020 C005 0.5(9)
C017 C005 C020 C007 0.4(9)
I1 C005 C020 C007 -177.0(5)
C012 C013 N1 O4 174.0(7)
C008 C013 N1 O4 -6.8(11)
C012 C013 N1 O3 -6.6(11)
C008 C013 N1 O3 172.7(6)
O1 C019 O2 C009 -0.6(10)
C004 C019 O2 C009 -179.1(5)
C011 C009 O2 C019 119.9(7)
C007 C009 O2 C019 -64.7(9)
